data_4502541
loop_
_publ_author_name
'Clarke, Heather D.'
'Arora, Kapildev K.'
'Bass, Heather'
'Kavuru, Padmini'
'Ong, Tien Teng'
'Pujari, Twarita'
'Wojtas, Lukasz'
'Zaworotko, Michael J.'

_publ_section_title
;
 Structure&#x2212;Stability Relationships in Cocrystal Hydrates: Does the
 Promiscuity of Water Make Crystalline Hydrates the Nemesis of Crystal
 Engineering?
;
_journal_issue 5
_journal_name_full 'Crystal Growth &amp; Design'
_journal_page_first 2152
_journal_paper_doi 10.1021/cg901345u
_journal_volume 10
_journal_year 2010
_chemical_formula_moiety 'C7 H6 O5, C6 H6 N2 O, 0.75 (H2 O)'
_chemical_formula_sum 'C13 H13.5 N2 O6.75'
_chemical_formula_weight 305.76
_chemical_name_systematic
;
 ?
;
_space_group_IT_number 19
_symmetry_cell_setting orthorhombic
_symmetry_space_group_name_Hall 'P 2ac 2ab'
_symmetry_space_group_name_H-M 'P 21 21 21'
_atom_sites_solution_hydrogens geom
_atom_sites_solution_primary direct
_atom_sites_solution_secondary difmap
_audit_creation_method SHELXL-97
_cell_angle_alpha 90.00
_cell_angle_beta 90.00
_cell_angle_gamma 90.00
_cell_formula_units_Z 4
_cell_length_a 3.76060(10)
_cell_length_b 15.2613(3)
_cell_length_c 22.7185(4)
_cell_measurement_temperature 100(2)
_cell_volume 1303.85(5)
_computing_cell_refinement 'SAINT (Bruker, 2002)'
_computing_data_collection 'SMART (Bruker, 2002)'
_computing_data_reduction 'SAINT (Bruker, 2002)'
_computing_publication_material 'SHELXL-97 (Sheldrick, 1997)'
_computing_structure_refinement 'SHELXL-97 (Sheldrick, 1997)'
_computing_structure_solution 'SHELXS-97 (Sheldrick, 1990)'
_diffrn_ambient_temperature 100(2)
_diffrn_measured_fraction_theta_full 0.968
_diffrn_measured_fraction_theta_max 0.969
_diffrn_measurement_device_type 'BRUKER SMART APEXII CCD'
_diffrn_measurement_method 'omega scans'
_diffrn_radiation_monochromator graphite
_diffrn_radiation_source 'fine-focus sealed tube'
_diffrn_radiation_type CuK\a
_diffrn_radiation_wavelength 1.54178
_diffrn_reflns_av_R_equivalents 0.0351
_diffrn_reflns_av_sigmaI/netI 0.0262
_diffrn_reflns_limit_h_max 4
_diffrn_reflns_limit_h_min -3
_diffrn_reflns_limit_k_max 17
_diffrn_reflns_limit_k_min -18
_diffrn_reflns_limit_l_max 26
_diffrn_reflns_limit_l_min -27
_diffrn_reflns_number 10733
_diffrn_reflns_theta_full 68.09
_diffrn_reflns_theta_max 68.09
_diffrn_reflns_theta_min 3.49
_exptl_absorpt_coefficient_mu 1.097
_exptl_absorpt_correction_T_max 0.8982
_exptl_absorpt_correction_T_min 0.8105
_exptl_absorpt_correction_type multi-scan
_exptl_absorpt_process_details 'SADABS; (Sheldrick, 2003)'
_exptl_crystal_colour colourless
_exptl_crystal_density_diffrn 1.558
_exptl_crystal_density_method 'not measured'
_exptl_crystal_description block
_exptl_crystal_F_000 638
_exptl_crystal_size_max 0.20
_exptl_crystal_size_mid 0.15
_exptl_crystal_size_min 0.10
_refine_diff_density_max 0.192
_refine_diff_density_min -0.261
_refine_diff_density_rms 0.043
_refine_ls_abs_structure_details 'Flack H D (1983), Acta Cryst. A39, 876-881, 880 Friedel pairs'
_refine_ls_abs_structure_Flack -0.2(2)
_refine_ls_extinction_method none
_refine_ls_goodness_of_fit_ref 1.085
_refine_ls_hydrogen_treatment mixed
_refine_ls_matrix_type full
_refine_ls_number_parameters 218
_refine_ls_number_reflns 2295
_refine_ls_number_restraints 3
_refine_ls_restrained_S_all 1.085
_refine_ls_R_factor_all 0.0360
_refine_ls_R_factor_gt 0.0323
_refine_ls_shift/su_max 0.000
_refine_ls_shift/su_mean 0.000
_refine_ls_structure_factor_coef Fsqd
_refine_ls_weighting_details 'calc w=1/[\s^2^(Fo^2^)+(0.0397P)^2^+0.4741P] where P=(Fo^2^+2Fc^2^)/3'
_refine_ls_weighting_scheme calc
_refine_ls_wR_factor_gt 0.0815
_refine_ls_wR_factor_ref 0.0834
_reflns_number_gt 2133
_reflns_number_total 2295
_reflns_threshold_expression >2sigma(I)
_cod_data_source_file cg901345u_si_009.cif
_cod_data_source_block GALNAM
_cod_original_sg_symbol_H-M P212121
_cod_original_formula_sum 'C13 H13.50 N2 O6.75'
_cod_database_code 4502541

loop_
_symmetry_equiv_pos_as_xyz
'x, y, z'
'-x+1/2, -y, z+1/2'
'-x, y+1/2, -z+1/2'
'x+1/2, -y+1/2, -z'

loop_
_atom_site_label
_atom_site_type_symbol
_atom_site_fract_x
_atom_site_fract_y
_atom_site_fract_z
_atom_site_U_iso_or_equiv
_atom_site_adp_type
_atom_site_occupancy
_atom_site_symmetry_multiplicity
_atom_site_calc_flag
_atom_site_refinement_flags
C1 C 0.8723(6) 0.40667(13) 0.37267(9) 0.0193(4) Uani 1 1 d .
C2 C 0.7424(6) 0.46152(13) 0.41638(9) 0.0193(4) Uani 1 1 d .
H2 H 0.7293 0.4395 0.4554 0.023 Uiso 1 1 calc R
C4 C 0.6521(6) 0.57377(13) 0.35122(9) 0.0214(4) Uani 1 1 d .
H4 H 0.5781 0.6322 0.3436 0.026 Uiso 1 1 calc R
C5 C 0.7734(6) 0.52342(14) 0.30455(9) 0.0228(5) Uani 1 1 d .
H5 H 0.7790 0.5468 0.2658 0.027 Uiso 1 1 calc R
C6 C 0.8861(6) 0.43873(13) 0.31530(9) 0.0213(4) Uani 1 1 d .
H6 H 0.9715 0.4030 0.2841 0.026 Uiso 1 1 calc R
C7 C 1.0074(6) 0.31615(13) 0.38532(9) 0.0197(4) Uani 1 1 d .
C11 C 0.6185(5) 0.99196(12) 0.40284(9) 0.0175(4) Uani 1 1 d .
C12 C 0.6566(6) 0.94383(13) 0.35122(9) 0.0216(5) Uani 1 1 d .
H12 H 0.5770 0.9671 0.3147 0.026 Uiso 1 1 calc R
C13 C 0.8111(6) 0.86205(14) 0.35355(9) 0.0246(5) Uani 1 1 d .
C14 C 0.9278(6) 0.82611(13) 0.40643(9) 0.0190(4) Uani 1 1 d .
C15 C 0.8848(5) 0.87470(13) 0.45812(9) 0.0171(4) Uani 1 1 d .
C16 C 0.7312(6) 0.95696(13) 0.45624(9) 0.0183(4) Uani 1 1 d .
H16 H 0.7024 0.9897 0.4915 0.022 Uiso 1 1 calc R
C17 C 0.4552(5) 1.08021(13) 0.40236(9) 0.0184(4) Uani 1 1 d .
N3 N 0.6348(5) 0.54357(11) 0.40656(7) 0.0202(4) Uani 1 1 d .
N7 N 1.0817(5) 0.29528(12) 0.44074(8) 0.0222(4) Uani 1 1 d .
H71 H 1.172(7) 0.2397(17) 0.4471(10) 0.033 Uiso 1 1 d .
H72 H 1.056(7) 0.3332(16) 0.4703(11) 0.033 Uiso 1 1 d .
O7 O 1.0534(5) 0.26363(9) 0.34435(6) 0.0270(4) Uani 1 1 d .
O13 O 0.8463(8) 0.81607(11) 0.30194(8) 0.0566(7) Uani 1 1 d D
H13 H 1.012(8) 0.781(2) 0.3037(16) 0.085 Uiso 1 1 d D
O14 O 1.0822(4) 0.74635(9) 0.40558(6) 0.0234(3) Uani 1 1 d .
H14 H 1.1618 0.7346 0.4392 0.035 Uiso 1 1 calc R
O15 O 0.9994(4) 0.83563(9) 0.50891(6) 0.0193(3) Uani 1 1 d .
H15 H 1.0300 0.8740 0.5349 0.029 Uiso 1 1 calc R
O171 O 0.3541(4) 1.10702(9) 0.34973(6) 0.0242(3) Uani 1 1 d .
H171 H 0.2696 1.1578 0.3523 0.036 Uiso 1 1 calc R
O172 O 0.4157(4) 1.12454(9) 0.44701(6) 0.0235(4) Uani 1 1 d .
O1W O 0.3192(7) 0.71390(14) 0.26108(9) 0.0358(6) Uani 0.75 1 d PD
H1W H 0.257(11) 0.723(3) 0.2262(10) 0.054 Uiso 0.75 1 d PD
H2W H 0.508(8) 0.743(2) 0.2674(17) 0.054 Uiso 0.75 1 d PD

loop_
_atom_site_aniso_label
_atom_site_aniso_U_11
_atom_site_aniso_U_22
_atom_site_aniso_U_33
_atom_site_aniso_U_23
_atom_site_aniso_U_13
_atom_site_aniso_U_12
C1 0.0186(11) 0.0195(10) 0.0197(10) -0.0004(8) -0.0009(9) -0.0015(8)
C2 0.0186(11) 0.0189(10) 0.0203(11) 0.0010(8) -0.0010(8) -0.0012(8)
C4 0.0222(11) 0.0179(10) 0.0241(11) 0.0013(8) -0.0018(9) -0.0010(9)
C5 0.0259(12) 0.0241(10) 0.0183(11) 0.0028(8) -0.0027(9) -0.0017(10)
C6 0.0229(11) 0.0205(10) 0.0205(10) -0.0021(8) -0.0004(9) -0.0015(9)
C7 0.0180(10) 0.0188(10) 0.0224(10) -0.0013(8) -0.0002(8) 0.0006(8)
C11 0.0146(10) 0.0170(9) 0.0208(10) 0.0009(8) 0.0001(9) -0.0037(8)
C12 0.0266(12) 0.0215(10) 0.0169(10) 0.0031(8) -0.0026(9) -0.0005(9)
C13 0.0343(13) 0.0227(10) 0.0169(11) -0.0027(8) 0.0013(9) -0.0012(10)
C14 0.0198(11) 0.0151(9) 0.0220(10) 0.0020(8) 0.0002(9) -0.0024(8)
C15 0.0147(10) 0.0175(9) 0.0191(10) 0.0019(8) -0.0008(8) -0.0040(8)
C16 0.0179(11) 0.0192(10) 0.0179(10) -0.0030(8) 0.0005(8) -0.0023(9)
C17 0.0157(10) 0.0206(10) 0.0188(10) 0.0015(8) 0.0001(8) -0.0020(8)
N3 0.0201(9) 0.0175(8) 0.0229(9) -0.0014(7) -0.0009(8) 0.0000(7)
N7 0.0299(11) 0.0173(8) 0.0196(9) -0.0013(7) -0.0001(8) 0.0043(8)
O7 0.0381(10) 0.0223(7) 0.0206(7) -0.0041(6) -0.0030(7) 0.0081(7)
O13 0.124(2) 0.0278(9) 0.0184(8) -0.0043(7) -0.0079(11) 0.0260(11)
O14 0.0337(9) 0.0176(7) 0.0188(7) -0.0005(6) -0.0014(7) 0.0057(7)
O15 0.0245(8) 0.0167(7) 0.0168(7) -0.0017(5) -0.0029(6) 0.0002(6)
O171 0.0334(9) 0.0191(7) 0.0201(7) 0.0002(6) -0.0031(7) 0.0066(6)
O172 0.0313(9) 0.0205(7) 0.0186(7) -0.0015(6) -0.0027(6) 0.0053(7)
O1W 0.0593(17) 0.0290(12) 0.0192(10) -0.0002(9) -0.0089(11) 0.0055(12)

loop_
_atom_type_symbol
_atom_type_description
_atom_type_scat_dispersion_real
_atom_type_scat_dispersion_imag
_atom_type_scat_source
C C 0.0181 0.0091 'International Tables Vol C Tables 4.2.6.8 and 6.1.1.4'
H H 0.0000 0.0000 'International Tables Vol C Tables 4.2.6.8 and 6.1.1.4'
N N 0.0311 0.0180 'International Tables Vol C Tables 4.2.6.8 and 6.1.1.4'
O O 0.0492 0.0322 'International Tables Vol C Tables 4.2.6.8 and 6.1.1.4'

loop_
_geom_angle_atom_site_label_1
_geom_angle_atom_site_label_2
_geom_angle_atom_site_label_3
_geom_angle
C2 C1 C6 118.09(19)
C2 C1 C7 122.53(18)
C6 C1 C7 119.35(18)
N3 C2 C1 123.58(19)
N3 C2 H2 118.2
C1 C2 H2 118.2
N3 C4 C5 122.85(19)
N3 C4 H4 118.6
C5 C4 H4 118.6
C6 C5 C4 118.96(19)
C6 C5 H5 120.5
C4 C5 H5 120.5
C5 C6 C1 118.84(19)
C5 C6 H6 120.6
C1 C6 H6 120.6
O7 C7 N7 121.80(19)
O7 C7 C1 119.91(18)
N7 C7 C1 118.27(18)
C12 C11 C16 120.05(18)
C12 C11 C17 121.13(17)
C16 C11 C17 118.81(17)
C13 C12 C11 119.30(19)
C13 C12 H12 120.3
C11 C12 H12 120.3
O13 C13 C12 118.10(19)
O13 C13 C14 120.36(19)
C12 C13 C14 121.55(19)
O14 C14 C13 118.63(17)
O14 C14 C15 122.71(18)
C13 C14 C15 118.65(18)
O15 C15 C16 123.59(18)
O15 C15 C14 116.15(17)
C16 C15 C14 120.26(18)
C15 C16 C11 120.17(18)
C15 C16 H16 119.9
C11 C16 H16 119.9
O172 C17 O171 122.86(18)
O172 C17 C11 123.04(18)
O171 C17 C11 114.09(17)
C2 N3 C4 117.68(18)
C7 N7 H71 116.4(14)
C7 N7 H72 122.3(16)
H71 N7 H72 121(2)
C13 O13 H13 111(3)
C14 O14 H14 109.5
C15 O15 H15 109.5
C17 O171 H171 109.5
H1W O1W H2W 108(4)

loop_
_geom_bond_atom_site_label_1
_geom_bond_atom_site_label_2
_geom_bond_distance
C1 C2 1.388(3)
C1 C6 1.393(3)
C1 C7 1.500(3)
C2 N3 1.335(3)
C2 H2 0.9500
C4 N3 1.341(3)
C4 C5 1.387(3)
C4 H4 0.9500
C5 C6 1.382(3)
C5 H5 0.9500
C6 H6 0.9500
C7 O7 1.240(2)
C7 N7 1.328(3)
C11 C12 1.391(3)
C11 C16 1.392(3)
C11 C17 1.480(3)
C12 C13 1.378(3)
C12 H12 0.9500
C13 O13 1.373(3)
C13 C14 1.392(3)
C14 O14 1.349(2)
C14 C15 1.398(3)
C15 O15 1.368(2)
C15 C16 1.383(3)
C16 H16 0.9500
C17 O172 1.228(2)
C17 O171 1.320(2)
N7 H71 0.93(3)
N7 H72 0.89(3)
O13 H13 0.825(19)
O14 H14 0.8400
O15 H15 0.8400
O171 H171 0.8400
O1W H1W 0.840(18)
O1W H2W 0.853(19)

loop_
_geom_hbond_atom_site_label_D
_geom_hbond_atom_site_label_H
_geom_hbond_atom_site_label_A
_geom_hbond_distance_DH
_geom_hbond_distance_HA
_geom_hbond_distance_DA
_geom_hbond_angle_DHA
_geom_hbond_site_symmetry_A
N7 H71 O172 0.93(3) 1.98(3) 2.896(2) 169(2) 1_645
N7 H72 O172 0.89(3) 2.06(3) 2.897(2) 157(2) 4_566
O13 H13 O1W 0.825(19) 1.82(3) 2.541(3) 145(4) 1_655
O14 H14 O15 0.84 2.04 2.793(2) 149.4 4_566
O14 H14 O15 0.84 2.29 2.7321(19) 112.9 .
O15 H15 N3 0.84 1.87 2.710(2) 175.5 4_566
O171 H171 O7 0.84 1.82 2.647(2) 169.4 1_465
O1W H1W O7 0.840(18) 2.07(2) 2.877(3) 160(4) 3_655
O1W H2W O13 0.853(19) 1.86(2) 2.688(4) 163(4) .
